data_2015984
loop_
_publ_author_name
'Luigi R. Nassimbeni'
'Hong Su'

_publ_section_title
;
 Inclusion of chlorophenols by 4,4'-(cyclohexane-1,1-diyl)diphenol:
 structures and kinetics of decomposition
;
_journal_coeditor_code GD3095
_journal_issue 6
_journal_name_full 'Acta Crystallographica Section C'
_journal_page_first o319
_journal_page_last o322
_journal_paper_doi 10.1107/S0108270107013352
_journal_volume 63
_journal_year 2007
_chemical_formula_iupac 'C18 H20 O2 , C6 H5 Cl O'
_chemical_formula_moiety 'C18 H20 O2 , C6 H5 Cl O'
_chemical_formula_sum 'C24 H25 Cl O3'
_chemical_formula_weight 396.89
_chemical_name_systematic
;
4,4'-(cyclohexane-1,1'-diyl)diphenol--3-chlorophenol (1/1)
;
_space_group_IT_number 2
_symmetry_cell_setting triclinic
_symmetry_space_group_name_Hall '-P 1'
_symmetry_space_group_name_H-M 'P -1'
_atom_sites_solution_hydrogens geom
_atom_sites_solution_primary direct
_atom_sites_solution_secondary difmap
_audit_creation_method SHELXL97
_cell_angle_alpha 98.2140(10)
_cell_angle_beta 93.3700(10)
_cell_angle_gamma 101.247(2)
_cell_formula_units_Z 2
_cell_length_a 6.2254(2)
_cell_length_b 10.7538(3)
_cell_length_c 15.3703(6)
_cell_measurement_reflns_used 17364
_cell_measurement_temperature 183(2)
_cell_measurement_theta_max 25.35
_cell_measurement_theta_min 2.69
_cell_volume 994.89(6)
_computing_cell_refinement 'DENZO-SMN (Otwinowski & Minor, 1997)'
_computing_data_collection 'COLLECT (Nonius, 2000)'
_computing_data_reduction DENZO-SMN
_computing_molecular_graphics 'X-SEED (Barbour, 2001) and ORTEPIII (Farrugia, 1997)'
_computing_publication_material SHELXL97
_computing_structure_refinement 'SHELXL97 (Sheldrick, 1997)'
_computing_structure_solution 'SHELXS97 (Sheldrick, 1997)'
_diffrn_ambient_temperature 183(2)
_diffrn_measured_fraction_theta_full 0.989
_diffrn_measured_fraction_theta_max 0.989
_diffrn_measurement_device_type 'Nonius KappaCCD area-detector'
_diffrn_measurement_method '1.2\% \f scans and \w scans'
_diffrn_radiation_monochromator graphite
_diffrn_radiation_source 'fine-focus sealed tube'
_diffrn_radiation_type MoK\a
_diffrn_radiation_wavelength 0.71073
_diffrn_reflns_av_R_equivalents 0.0669
_diffrn_reflns_av_sigmaI/netI 0.0551
_diffrn_reflns_limit_h_max 7
_diffrn_reflns_limit_h_min -7
_diffrn_reflns_limit_k_max 12
_diffrn_reflns_limit_k_min -12
_diffrn_reflns_limit_l_max 18
_diffrn_reflns_limit_l_min -18
_diffrn_reflns_number 17286
_diffrn_reflns_theta_full 25.35
_diffrn_reflns_theta_max 25.35
_diffrn_reflns_theta_min 3.07
_exptl_absorpt_coefficient_mu 0.215
_exptl_absorpt_correction_T_max 0.9915
_exptl_absorpt_correction_T_min 0.9083
_exptl_absorpt_correction_type multi-scan
_exptl_absorpt_process_details '(SADABS; Sheldrick, 2001)'
_exptl_crystal_colour colourless
_exptl_crystal_density_diffrn 1.325
_exptl_crystal_density_method 'not measured'
_exptl_crystal_description needle
_exptl_crystal_F_000 420
_exptl_crystal_size_max 0.18
_exptl_crystal_size_mid 0.10
_exptl_crystal_size_min 0.04
_refine_diff_density_max 0.300
_refine_diff_density_min -0.288
_refine_ls_extinction_coef 0.026(5)
_refine_ls_extinction_expression Fc^*^=kFc[1+0.001xFc^2^\l^3^/sin(2\q)]^-1/4^
_refine_ls_extinction_method 'SHELXL (Sheldrick, 1997)'
_refine_ls_goodness_of_fit_ref 1.037
_refine_ls_hydrogen_treatment mixed
_refine_ls_matrix_type full
_refine_ls_number_parameters 263
_refine_ls_number_reflns 3613
_refine_ls_number_restraints 3
_refine_ls_restrained_S_all 1.037
_refine_ls_R_factor_all 0.0792
_refine_ls_R_factor_gt 0.0450
_refine_ls_shift/su_max 0.000
_refine_ls_shift/su_mean 0.000
_refine_ls_structure_factor_coef Fsqd
_refine_ls_weighting_details 'calc w = 1/[\s^2^(Fo^2^)+(0.0411P)^2^+0.3937P] where P=(Fo^2^+2Fc^2^)/3'
_refine_ls_weighting_scheme calc
_refine_ls_wR_factor_gt 0.0953
_refine_ls_wR_factor_ref 0.1089
_reflns_number_gt 2527
_reflns_number_total 3613
_reflns_threshold_expression I>2\s(I)
_cod_data_source_file gd3095.cif
_cod_data_source_block I
_cod_database_code 2015984
_cod_database_fobs_code 2015984

loop_
_symmetry_equiv_pos_as_xyz
'x, y, z'
'-x, -y, -z'

loop_
_atom_site_type_symbol
_atom_site_label
_atom_site_fract_x
_atom_site_fract_y
_atom_site_fract_z
_atom_site_U_iso_or_equiv
_atom_site_adp_type
_atom_site_calc_flag
_atom_site_refinement_flags
_atom_site_occupancy
Cl Cl1G -0.22373(12) 0.48030(6) -0.10639(4) 0.0533(2) Uani d . 1
O O1 0.1818(3) 1.02947(13) 0.16119(10) 0.0331(4) Uani d D 1
O O2 -0.0940(3) 0.19032(13) 0.19404(11) 0.0364(4) Uani d D 1
O O1G -0.4693(3) 0.15251(16) 0.09114(11) 0.0450(5) Uani d D 1
H H1 0.078(4) 1.084(2) 0.1767(18) 0.068 Uiso d D 1
H H2 -0.232(3) 0.184(3) 0.1594(16) 0.068 Uiso d D 1
H H1G -0.591(3) 0.101(2) 0.1152(18) 0.068 Uiso d D 1
C C1 0.2352(3) 0.68141(18) 0.40738(13) 0.0245(5) Uani d . 1
C C2 0.0916(3) 0.69468(19) 0.48593(14) 0.0272(5) Uani d . 1
H H2A -0.0616 0.6908 0.4625 0.033 Uiso calc R 1
H H2B 0.0911 0.6208 0.5178 0.033 Uiso calc R 1
C C3 0.1699(4) 0.8192(2) 0.55142(14) 0.0311(5) Uani d . 1
H H3A 0.1534 0.8932 0.5219 0.037 Uiso calc R 1
H H3B 0.0767 0.8186 0.6014 0.037 Uiso calc R 1
C C4 0.4094(4) 0.8347(2) 0.58639(15) 0.0351(6) Uani d . 1
H H4A 0.4593 0.9198 0.6236 0.042 Uiso calc R 1
H H4B 0.4227 0.7681 0.6235 0.042 Uiso calc R 1
C C5 0.5544(4) 0.8228(2) 0.51063(15) 0.0340(5) Uani d . 1
H H5A 0.7075 0.8278 0.5346 0.041 Uiso calc R 1
H H5B 0.5538 0.8952 0.4775 0.041 Uiso calc R 1
C C6 0.4737(3) 0.69628(19) 0.44837(14) 0.0284(5) Uani d . 1
H H6A 0.4813 0.6243 0.4812 0.034 Uiso calc R 1
H H6B 0.5725 0.6910 0.4004 0.034 Uiso calc R 1
C C7 0.2230(3) 0.78193(18) 0.34640(13) 0.0241(5) Uani d . 1
C C8 0.0576(3) 0.85278(19) 0.34614(14) 0.0274(5) Uani d . 1
H H8 -0.0474 0.8441 0.3885 0.033 Uiso calc R 1
C C9 0.0425(4) 0.93587(19) 0.28541(14) 0.0287(5) Uani d . 1
H H9 -0.0725 0.9824 0.2863 0.034 Uiso calc R 1
C C10 0.1942(3) 0.95057(18) 0.22416(13) 0.0257(5) Uani d . 1
C C11 0.3611(4) 0.88195(19) 0.22259(14) 0.0290(5) Uani d . 1
H H11 0.4664 0.8919 0.1805 0.035 Uiso calc R 1
C C12 0.3730(3) 0.79888(19) 0.28279(14) 0.0274(5) Uani d . 1
H H12 0.4872 0.7517 0.2808 0.033 Uiso calc R 1
C C13 0.1502(3) 0.54815(18) 0.35099(13) 0.0240(5) Uani d . 1
C C14 0.2728(4) 0.45336(19) 0.34002(15) 0.0294(5) Uani d . 1
H H14 0.4170 0.4696 0.3688 0.035 Uiso calc R 1
C C15 0.1897(4) 0.3350(2) 0.28779(14) 0.0310(5) Uani d . 1
H H15 0.2770 0.2716 0.2814 0.037 Uiso calc R 1
C C16 -0.0185(4) 0.30959(19) 0.24529(14) 0.0272(5) Uani d . 1
C C17 -0.1464(3) 0.40164(19) 0.25522(14) 0.0288(5) Uani d . 1
H H17 -0.2911 0.3845 0.2268 0.035 Uiso calc R 1
C C18 -0.0603(3) 0.51919(19) 0.30724(14) 0.0284(5) Uani d . 1
H H18 -0.1481 0.5824 0.3133 0.034 Uiso calc R 1
C C1G -0.5302(4) 0.2166(2) 0.02565(15) 0.0322(5) Uani d . 1
C C2G -0.3674(4) 0.3061(2) -0.00244(15) 0.0327(5) Uani d . 1
H H2G -0.2198 0.3219 0.0228 0.039 Uiso calc R 1
C C3G -0.4266(4) 0.3717(2) -0.06824(15) 0.0347(6) Uani d . 1
C C4G -0.6406(4) 0.3514(2) -0.10498(15) 0.0397(6) Uani d . 1
H H4G -0.6782 0.3986 -0.1492 0.048 Uiso calc R 1
C C5G -0.7989(4) 0.2615(2) -0.07652(16) 0.0401(6) Uani d . 1
H H5G -0.9466 0.2467 -0.1016 0.048 Uiso calc R 1
C C6G -0.7456(4) 0.1924(2) -0.01183(15) 0.0360(6) Uani d . 1
H H6G -0.8550 0.1293 0.0067 0.043 Uiso calc R 1

loop_
_atom_site_aniso_label
_atom_site_aniso_U_11
_atom_site_aniso_U_22
_atom_site_aniso_U_33
_atom_site_aniso_U_12
_atom_site_aniso_U_13
_atom_site_aniso_U_23
Cl1G 0.0728(5) 0.0419(4) 0.0419(4) -0.0041(3) 0.0160(3) 0.0124(3)
O1 0.0394(10) 0.0302(8) 0.0338(9) 0.0101(7) 0.0077(7) 0.0132(7)
O2 0.0353(9) 0.0257(8) 0.0453(10) 0.0075(7) -0.0096(8) -0.0004(7)
O1G 0.0331(10) 0.0539(10) 0.0478(11) -0.0031(8) -0.0073(8) 0.0284(9)
C1 0.0226(11) 0.0233(10) 0.0274(11) 0.0036(9) 0.0013(9) 0.0055(9)
C2 0.0267(12) 0.0274(11) 0.0279(12) 0.0045(9) 0.0031(9) 0.0067(9)
C3 0.0321(13) 0.0336(12) 0.0275(12) 0.0071(10) 0.0033(10) 0.0037(10)
C4 0.0331(13) 0.0377(13) 0.0319(13) 0.0069(10) -0.0032(10) 0.0001(10)
C5 0.0265(12) 0.0324(12) 0.0401(14) 0.0037(10) -0.0037(10) 0.0014(10)
C6 0.0259(12) 0.0287(11) 0.0311(12) 0.0069(9) 0.0009(9) 0.0056(9)
C7 0.0224(11) 0.0224(10) 0.0266(11) 0.0038(9) 0.0015(9) 0.0025(8)
C8 0.0272(12) 0.0295(11) 0.0269(12) 0.0076(9) 0.0060(9) 0.0056(9)
C9 0.0299(12) 0.0259(11) 0.0322(12) 0.0101(9) 0.0028(10) 0.0049(9)
C10 0.0307(12) 0.0214(10) 0.0235(11) 0.0023(9) -0.0025(9) 0.0047(9)
C11 0.0306(12) 0.0273(11) 0.0292(12) 0.0050(9) 0.0070(10) 0.0045(9)
C12 0.0271(12) 0.0252(11) 0.0319(12) 0.0094(9) 0.0040(10) 0.0051(9)
C13 0.0247(11) 0.0255(10) 0.0226(11) 0.0053(9) 0.0018(9) 0.0065(8)
C14 0.0270(12) 0.0284(11) 0.0332(12) 0.0060(9) 0.0006(10) 0.0060(9)
C15 0.0322(13) 0.0269(11) 0.0355(13) 0.0104(10) 0.0001(10) 0.0052(10)
C16 0.0309(12) 0.0227(10) 0.0276(12) 0.0046(9) 0.0006(10) 0.0048(9)
C17 0.0235(12) 0.0309(11) 0.0320(12) 0.0040(9) -0.0015(9) 0.0094(10)
C18 0.0274(12) 0.0265(11) 0.0326(12) 0.0085(9) 0.0021(10) 0.0047(9)
C1G 0.0337(13) 0.0340(12) 0.0285(12) 0.0046(10) -0.0019(10) 0.0087(10)
C2G 0.0310(13) 0.0345(12) 0.0308(12) 0.0030(10) 0.0007(10) 0.0049(10)
C3G 0.0491(16) 0.0270(12) 0.0269(12) 0.0043(11) 0.0101(11) 0.0023(10)
C4G 0.0577(17) 0.0361(13) 0.0278(13) 0.0167(12) 0.0008(12) 0.0052(10)
C5G 0.0397(15) 0.0456(14) 0.0335(13) 0.0124(12) -0.0048(11) -0.0001(11)
C6G 0.0327(14) 0.0366(13) 0.0351(13) 0.0000(10) -0.0012(11) 0.0047(11)

loop_
_atom_type_symbol
_atom_type_description
_atom_type_scat_dispersion_real
_atom_type_scat_dispersion_imag
_atom_type_scat_source
C C 0.0033 0.0016 'International Tables Vol C Tables 4.2.6.8 and 6.1.1.4'
H H 0.0000 0.0000 'International Tables Vol C Tables 4.2.6.8 and 6.1.1.4'
O O 0.0106 0.0060 'International Tables Vol C Tables 4.2.6.8 and 6.1.1.4'
Cl Cl 0.1484 0.1585 'International Tables Vol C Tables 4.2.6.8 and 6.1.1.4'

loop_
_geom_angle_atom_site_label_1
_geom_angle_atom_site_label_2
_geom_angle_atom_site_label_3
_geom_angle
C10 O1 H1 109.5(17)
C16 O2 H2 113.3(16)
C1G O1G H1G 114.6(17)
C7 C1 C13 107.09(16)
C7 C1 C6 110.46(17)
C13 C1 C6 111.77(16)
C7 C1 C2 112.95(16)
C13 C1 C2 108.42(16)
C6 C1 C2 106.21(17)
C3 C2 C1 113.77(17)
C3 C2 H2A 108.8
C1 C2 H2A 108.8
C3 C2 H2B 108.8
C1 C2 H2B 108.8
H2A C2 H2B 107.7
C4 C3 C2 111.52(17)
C4 C3 H3A 109.3
C2 C3 H3A 109.3
C4 C3 H3B 109.3
C2 C3 H3B 109.3
H3A C3 H3B 108.0
C5 C4 C3 110.66(18)
C5 C4 H4A 109.5
C3 C4 H4A 109.5
C5 C4 H4B 109.5
C3 C4 H4B 109.5
H4A C4 H4B 108.1
C4 C5 C6 111.08(18)
C4 C5 H5A 109.4
C6 C5 H5A 109.4
C4 C5 H5B 109.4
C6 C5 H5B 109.4
H5A C5 H5B 108.0
C5 C6 C1 112.70(17)
C5 C6 H6A 109.1
C1 C6 H6A 109.1
C5 C6 H6B 109.1
C1 C6 H6B 109.1
H6A C6 H6B 107.8
C8 C7 C12 116.62(19)
C8 C7 C1 123.34(18)
C12 C7 C1 119.87(18)
C9 C8 C7 121.7(2)
C9 C8 H8 119.2
C7 C8 H8 119.2
C10 C9 C8 120.00(19)
C10 C9 H9 120.0
C8 C9 H9 120.0
C9 C10 O1 121.83(18)
C9 C10 C11 119.92(19)
O1 C10 C11 118.21(19)
C12 C11 C10 119.5(2)
C12 C11 H11 120.3
C10 C11 H11 120.3
C11 C12 C7 122.30(19)
C11 C12 H12 118.8
C7 C12 H12 118.8
C14 C13 C18 116.83(19)
C14 C13 C1 123.63(19)
C18 C13 C1 119.54(17)
C13 C14 C15 121.5(2)
C13 C14 H14 119.2
C15 C14 H14 119.2
C16 C15 C14 120.22(19)
C16 C15 H15 119.9
C14 C15 H15 119.9
C15 C16 C17 119.88(19)
C15 C16 O2 118.09(18)
C17 C16 O2 122.03(19)
C16 C17 C18 119.0(2)
C16 C17 H17 120.5
C18 C17 H17 120.5
C17 C18 C13 122.50(19)
C17 C18 H18 118.7
C13 C18 H18 118.7
O1G C1G C6G 121.5(2)
O1G C1G C2G 117.5(2)
C6G C1G C2G 121.0(2)
C3G C2G C1G 118.1(2)
C3G C2G H2G 121.0
C1G C2G H2G 121.0
C4G C3G C2G 121.9(2)
C4G C3G Cl1G 119.46(18)
C2G C3G Cl1G 118.65(19)
C5G C4G C3G 119.0(2)
C5G C4G H4G 120.5
C3G C4G H4G 120.5
C4G C5G C6G 120.9(2)
C4G C5G H5G 119.6
C6G C5G H5G 119.6
C5G C6G C1G 119.1(2)
C5G C6G H6G 120.4
C1G C6G H6G 120.4

loop_
_geom_bond_atom_site_label_1
_geom_bond_atom_site_label_2
_geom_bond_distance
Cl1G C3G 1.735(2)
O1 C10 1.383(2)
O1 H1 0.968(10)
O2 C16 1.385(2)
O2 H2 0.970(10)
O1G C1G 1.374(3)
O1G H1G 0.972(10)
C1 C7 1.538(3)
C1 C13 1.543(3)
C1 C6 1.548(3)
C1 C2 1.551(3)
C2 C3 1.532(3)
C2 H2A 0.9900
C2 H2B 0.9900
C3 C4 1.524(3)
C3 H3A 0.9900
C3 H3B 0.9900
C4 C5 1.521(3)
C4 H4A 0.9900
C4 H4B 0.9900
C5 C6 1.525(3)
C5 H5A 0.9900
C5 H5B 0.9900
C6 H6A 0.9900
C6 H6B 0.9900
C7 C8 1.396(3)
C7 C12 1.398(3)
C8 C9 1.393(3)
C8 H8 0.9500
C9 C10 1.376(3)
C9 H9 0.9500
C10 C11 1.386(3)
C11 C12 1.383(3)
C11 H11 0.9500
C12 H12 0.9500
C13 C14 1.386(3)
C13 C18 1.394(3)
C14 C15 1.391(3)
C14 H14 0.9500
C15 C16 1.376(3)
C15 H15 0.9500
C16 C17 1.384(3)
C17 C18 1.386(3)
C17 H17 0.9500
C18 H18 0.9500
C1G C6G 1.389(3)
C1G C2G 1.389(3)
C2G C3G 1.385(3)
C2G H2G 0.9500
C3G C4G 1.380(3)
C4G C5G 1.377(3)
C4G H4G 0.9500
C5G C6G 1.385(3)
C5G H5G 0.9500
C6G H6G 0.9500

loop_
_geom_hbond_atom_site_label_D
_geom_hbond_atom_site_label_H
_geom_hbond_atom_site_label_A
_geom_hbond_site_symmetry_A
_geom_hbond_distance_DH
_geom_hbond_distance_HA
_geom_hbond_distance_DA
_geom_hbond_angle_DHA
_geom_hbond_publ_flag
O1 H1 O2 1_565 0.970(10) 1.720(10) 2.684(2) 173(3) y
O2 H2 O1G . 0.970(10) 1.710(10) 2.672(2) 172(3) y
O1G H1G O1 1_445 0.970(10) 1.710(10) 2.681(2) 172(3) y

loop_
_geom_torsion_atom_site_label_1
_geom_torsion_atom_site_label_2
_geom_torsion_atom_site_label_3
_geom_torsion_atom_site_label_4
_geom_torsion
C7 C1 C2 C3 -66.0(2)
C13 C1 C2 C3 175.53(17)
C6 C1 C2 C3 55.3(2)
C1 C2 C3 C4 -55.5(2)
C2 C3 C4 C5 53.5(2)
C3 C4 C5 C6 -55.6(2)
C4 C5 C6 C1 59.5(2)
C7 C1 C6 C5 65.7(2)
C13 C1 C6 C5 -175.13(17)
C2 C1 C6 C5 -57.1(2)
C13 C1 C7 C8 102.2(2)
C6 C1 C7 C8 -135.9(2)
C2 C1 C7 C8 -17.1(3)
C13 C1 C7 C12 -72.9(2)
C6 C1 C7 C12 49.1(2)
C2 C1 C7 C12 167.86(18)
C12 C7 C8 C9 0.2(3)
C1 C7 C8 C9 -175.05(19)
C7 C8 C9 C10 -0.6(3)
C8 C9 C10 O1 178.24(18)
C8 C9 C10 C11 0.4(3)
C9 C10 C11 C12 0.1(3)
O1 C10 C11 C12 -177.75(18)
C10 C11 C12 C7 -0.6(3)
C8 C7 C12 C11 0.4(3)
C1 C7 C12 C11 175.81(18)
C7 C1 C13 C14 122.0(2)
C6 C1 C13 C14 0.9(3)
C2 C1 C13 C14 -115.8(2)
C7 C1 C13 C18 -57.3(2)
C6 C1 C13 C18 -178.44(18)
C2 C1 C13 C18 64.8(2)
C18 C13 C14 C15 0.0(3)
C1 C13 C14 C15 -179.37(19)
C13 C14 C15 C16 0.1(3)
C14 C15 C16 C17 -0.6(3)
C14 C15 C16 O2 -179.97(19)
C15 C16 C17 C18 0.9(3)
O2 C16 C17 C18 -179.78(19)
C16 C17 C18 C13 -0.7(3)
C14 C13 C18 C17 0.3(3)
C1 C13 C18 C17 179.70(19)
O1G C1G C2G C3G -179.82(19)
C6G C1G C2G C3G 0.7(3)
C1G C2G C3G C4G 0.8(3)
C1G C2G C3G Cl1G -178.09(16)
C2G C3G C4G C5G -1.3(3)
Cl1G C3G C4G C5G 177.61(17)
C3G C4G C5G C6G 0.2(3)
C4G C5G C6G C1G 1.3(3)
O1G C1G C6G C5G 178.8(2)
C2G C1G C6G C5G -1.8(3)
